data_4129890
loop_
_publ_author_name
'Langeslay, Ryan R.'
'Fieser, Megan E.'
'Ziller, Joseph W.'
'Furche, Filipp'
'Evans, William J.'

_publ_section_title
;
 Expanding Thorium Hydride Chemistry Through Th&#x00B2;&#x207A;, Including
 the Synthesis of a Mixed-Valent Th&#x2074;&#x207A;/Th&#x00B3;&#x207A;
 Hydride Complex.
;
_journal_issue 12
_journal_name_full 'Journal of the American Chemical Society'
_journal_page_first 4036
_journal_page_last 4045
_journal_paper_doi 10.1021/jacs.5b11508
_journal_volume 138
_journal_year 2016
_chemical_formula_sum 'C33 H64 Si6 Th'
_chemical_formula_weight 861.42
_space_group_crystal_system monoclinic
_space_group_IT_number 14
_space_group_name_Hall '-P 2ybc'
_space_group_name_H-M_alt 'P 1 21/c 1'
_atom_sites_solution_hydrogens mixed
_atom_sites_solution_primary direct
_atom_sites_solution_secondary difmap
_audit_creation_method SHELXL-2014
_cell_angle_alpha 90
_cell_angle_beta 112.7469(7)
_cell_angle_gamma 90
_cell_formula_units_Z 4
_cell_length_a 17.4022(10)
_cell_length_b 13.7426(8)
_cell_length_c 19.3267(11)
_cell_measurement_reflns_used 9988
_cell_measurement_temperature 133(2)
_cell_measurement_theta_max 28.37
_cell_measurement_theta_min 2.29
_cell_volume 4262.5(4)
_computing_cell_refinement 'Bruker SAINT 8.34a, 2013'
_computing_data_collection 'Bruker APEX2 2014.1-1, 2014'
_computing_data_reduction 'Bruker SAINT 8.34a, 2013'
_computing_molecular_graphics 'Bruker SHELXTL'
_computing_publication_material 'Bruker SHELXTL'
_computing_structure_refinement 'SHELXL-2014 (Sheldrick, 2014)'
_computing_structure_solution 'Bruker SHELXTL 2013/1'
_diffrn_ambient_temperature 133(2)
_diffrn_measured_fraction_theta_full 1.000
_diffrn_measured_fraction_theta_max 1.000
_diffrn_measurement_device_type 'Bruker SMART APEX II CCD'
_diffrn_measurement_method '\f and \w scans'
_diffrn_radiation_type MoK\a
_diffrn_radiation_wavelength 0.71073
_diffrn_reflns_av_R_equivalents 0.0350
_diffrn_reflns_av_unetI/netI 0.0259
_diffrn_reflns_Laue_measured_fraction_full 1.000
_diffrn_reflns_Laue_measured_fraction_max 1.000
_diffrn_reflns_limit_h_max 21
_diffrn_reflns_limit_h_min -21
_diffrn_reflns_limit_k_max 17
_diffrn_reflns_limit_k_min -17
_diffrn_reflns_limit_l_max 24
_diffrn_reflns_limit_l_min -24
_diffrn_reflns_number 45661
_diffrn_reflns_point_group_measured_fraction_full 1.000
_diffrn_reflns_point_group_measured_fraction_max 1.000
_diffrn_reflns_theta_full 25.242
_diffrn_reflns_theta_max 26.372
_diffrn_reflns_theta_min 1.269
_diffrn_source 'fine-focus sealed tube'
_exptl_absorpt_coefficient_mu 3.686
_exptl_absorpt_correction_T_max 0.7976
_exptl_absorpt_correction_T_min 0.5040
_exptl_absorpt_correction_type numerical
_exptl_absorpt_process_details 'Bruker SADABS 2012/1'
_exptl_crystal_colour colorless
_exptl_crystal_density_diffrn 1.342
_exptl_crystal_density_meas ?
_exptl_crystal_density_method not_measured
_exptl_crystal_description irregular
_exptl_crystal_F_000 1744
_exptl_crystal_size_max 0.277
_exptl_crystal_size_mid 0.260
_exptl_crystal_size_min 0.092
_refine_diff_density_max 1.183
_refine_diff_density_min -0.655
_refine_diff_density_rms 0.082
_refine_ls_extinction_method none
_refine_ls_goodness_of_fit_ref 1.031
_refine_ls_hydrogen_treatment mixed
_refine_ls_matrix_type full
_refine_ls_number_parameters 599
_refine_ls_number_reflns 8718
_refine_ls_number_restraints 0
_refine_ls_restrained_S_all 1.031
_refine_ls_R_factor_all 0.0300
_refine_ls_R_factor_gt 0.0225
_refine_ls_shift/su_max 0.004
_refine_ls_shift/su_mean 0.000
_refine_ls_structure_factor_coef Fsqd
_refine_ls_weighting_details 'w=1/[\s^2^(Fo^2^)+(0.0291P)^2^+0.4189P] where P=(Fo^2^+2Fc^2^)/3'
_refine_ls_weighting_scheme calc
_refine_ls_wR_factor_gt 0.0494
_refine_ls_wR_factor_ref 0.0522
_reflns_Friedel_coverage 0.000
_reflns_number_gt 7519
_reflns_number_total 8718
_reflns_threshold_expression 'I > 2\s(I)'
_cod_data_source_file ja5b11508_si_002.cif
_cod_data_source_block rrl27
_cod_depositor_comments
;
The following automatic conversions were performed:

data item '_exptl_crystal_density_meas' value 'not_measured' was
changed to '?' -- the value is perceived as not measured.

Automatic conversion script
Id: cif_fix_values 6909 2019-04-08 15:41:33Z antanas 
;
_cod_original_sg_symbol_H-M 'P 21/c'
_cod_database_code 4129890
_shelx_space_group_comment
; 
The symmetry employed for this shelxl refinement is uniquely defined 
by the following loop, which should always be used as a source of 
symmetry information in preference to the above space-group names. 
They are only intended as comments. 
;
_shelx_estimated_absorpt_t_min 0.428
_shelx_estimated_absorpt_t_max 0.728
_shelxl_version_number 2014-3

loop_
_space_group_symop_operation_xyz
'x, y, z'
'-x, y+1/2, -z+1/2'
'-x, -y, -z'
'x, -y-1/2, z-1/2'

loop_
_atom_site_label
_atom_site_type_symbol
_atom_site_fract_x
_atom_site_fract_y
_atom_site_fract_z
_atom_site_U_iso_or_equiv
_atom_site_adp_type
_atom_site_occupancy
_atom_site_site_symmetry_order
_atom_site_calc_flag
_atom_site_refinement_flags_posn
_atom_site_refinement_flags_adp
_atom_site_refinement_flags_occupancy
_atom_site_disorder_assembly
_atom_site_disorder_group
Th1 Th 0.75397(2) 0.08550(2) 0.80048(2) 0.01954(4) Uani 1 1 d . . . . .
H1 H 0.808(3) -0.026(4) 0.763(3) 0.031(15) Uiso 0.54 1 d . . P A 1
H2 H 0.714(4) 0.199(4) 0.849(3) 0.030(17) Uiso 0.46 1 d . . P A 2
Si1 Si 0.99410(5) 0.06137(6) 0.77830(5) 0.02830(18) Uani 1 1 d . . . . .
Si2 Si 0.85303(8) 0.37008(6) 0.88179(5) 0.0481(3) Uani 1 1 d . . . . .
Si3 Si 0.52783(5) 0.25279(6) 0.70020(4) 0.02983(19) Uani 1 1 d . . . . .
Si4 Si 0.67037(5) -0.05480(6) 0.58610(4) 0.02552(17) Uani 1 1 d . . . . .
Si5 Si 0.68443(5) 0.09976(6) 0.99298(4) 0.02614(18) Uani 1 1 d . . . . .
Si6 Si 0.81059(5) -0.21093(5) 0.86886(4) 0.02197(16) Uani 1 1 d . . . . .
C1 C 0.92377(17) 0.1116(2) 0.82199(16) 0.0251(6) Uani 1 1 d . . . . .
C2 C 0.88858(18) 0.2047(2) 0.80628(16) 0.0236(6) Uani 1 1 d . . . . .
C3 C 0.8653(2) 0.2393(2) 0.86446(16) 0.0303(7) Uani 1 1 d . . . . .
C4 C 0.88805(19) 0.1629(2) 0.91893(16) 0.0269(6) Uani 1 1 d . . . . .
C5 C 0.92303(18) 0.0867(2) 0.89350(16) 0.0259(6) Uani 1 1 d . . . . .
C6 C 0.9641(2) 0.1133(3) 0.6826(2) 0.0357(8) Uani 1 1 d . . . . .
C7 C 0.9978(2) -0.0741(2) 0.7762(2) 0.0371(8) Uani 1 1 d . . . . .
C8 C 1.1003(2) 0.1067(3) 0.8384(2) 0.0395(8) Uani 1 1 d . . . . .
C9 C 0.7950(3) 0.4369(3) 0.7939(2) 0.0484(10) Uani 1 1 d . . . . .
C10 C 0.9621(3) 0.4183(3) 0.9219(2) 0.0754(16) Uani 1 1 d . . . . .
H10A H 0.9935 0.3852 0.9694 0.113 Uiso 1 1 calc R U . . .
H10B H 0.9609 0.4884 0.9309 0.113 Uiso 1 1 calc R U . . .
H10C H 0.9890 0.4066 0.8865 0.113 Uiso 1 1 calc R U . . .
C11 C 0.8042(4) 0.3866(3) 0.9513(3) 0.0896(19) Uani 1 1 d . . . . .
H11A H 0.7497 0.3544 0.9330 0.134 Uiso 1 1 calc R U . . .
H11B H 0.7970 0.4562 0.9581 0.134 Uiso 1 1 calc R U . . .
H11C H 0.8401 0.3579 0.9994 0.134 Uiso 1 1 calc R U . . .
C12 C 0.61419(17) 0.1788(2) 0.69242(15) 0.0252(6) Uani 1 1 d . . . . .
C13 C 0.60660(18) 0.0803(2) 0.66897(15) 0.0228(6) Uani 1 1 d . . . . .
C14 C 0.67002(17) 0.0535(2) 0.64394(14) 0.0213(6) Uani 1 1 d . . . . .
C15 C 0.71866(18) 0.1397(2) 0.65206(14) 0.0219(6) Uani 1 1 d . . . . .
C16 C 0.68522(18) 0.2147(2) 0.68095(15) 0.0227(6) Uani 1 1 d . . . . .
C17 C 0.5672(3) 0.3616(3) 0.7612(2) 0.0464(10) Uani 1 1 d . . . . .
C18 C 0.4624(2) 0.1774(3) 0.7358(2) 0.0416(9) Uani 1 1 d . . . . .
C19 C 0.4646(2) 0.2930(3) 0.60262(18) 0.0354(8) Uani 1 1 d . . . . .
C20 C 0.7789(2) -0.0923(3) 0.6024(2) 0.0363(8) Uani 1 1 d . . . . .
C21 C 0.6103(3) -0.1561(3) 0.6055(2) 0.0360(8) Uani 1 1 d . . . . .
C22 C 0.6164(3) -0.0173(3) 0.48584(18) 0.0372(8) Uani 1 1 d . . . . .
C23 C 0.69919(17) 0.03018(19) 0.91587(14) 0.0219(6) Uani 1 1 d . . . . .
C24 C 0.76772(17) -0.03129(19) 0.92555(15) 0.0189(6) Uani 1 1 d . . . . .
C25 C 0.75009(17) -0.09795(18) 0.86543(15) 0.0211(6) Uani 1 1 d . . . . .
C26 C 0.66622(17) -0.07600(19) 0.81571(15) 0.0211(6) Uani 1 1 d . . . . .
C27 C 0.63631(17) 0.0007(2) 0.84611(15) 0.0218(6) Uani 1 1 d . . . . .
C28 C 0.7863(2) 0.1459(3) 1.06015(18) 0.0321(7) Uani 1 1 d . . . . .
C29 C 0.6079(3) 0.2007(3) 0.9578(2) 0.0461(10) Uani 1 1 d . . . . .
C30 C 0.6446(3) 0.0116(3) 1.0442(2) 0.0424(9) Uani 1 1 d . . . . .
C31 C 0.9232(2) -0.1895(3) 0.9226(2) 0.0393(8) Uani 1 1 d . . . . .
C32 C 0.7926(2) -0.2611(3) 0.77469(19) 0.0368(8) Uani 1 1 d . . . . .
C33 C 0.7750(3) -0.3029(3) 0.9212(2) 0.0443(9) Uani 1 1 d . . . . .
H2A H 0.8833(17) 0.239(2) 0.7664(16) 0.026(8) Uiso 1 1 d . . . . .
H4A H 0.8829(19) 0.164(2) 0.9657(18) 0.039(9) Uiso 1 1 d . . . . .
H5A H 0.9443(18) 0.030(2) 0.9201(16) 0.030(8) Uiso 1 1 d . . . . .
H6A H 0.966(2) 0.179(3) 0.6831(19) 0.046(10) Uiso 1 1 d . . . . .
H6B H 0.916(2) 0.088(2) 0.652(2) 0.042(11) Uiso 1 1 d . . . . .
H6C H 1.004(2) 0.095(2) 0.6588(19) 0.042(10) Uiso 1 1 d . . . . .
H7A H 0.944(2) -0.101(2) 0.751(2) 0.047(11) Uiso 1 1 d . . . . .
H7B H 1.023(2) -0.101(3) 0.825(2) 0.057(12) Uiso 1 1 d . . . . .
H7C H 1.034(2) -0.090(2) 0.752(2) 0.058(12) Uiso 1 1 d . . . . .
H8A H 1.113(2) 0.089(2) 0.885(2) 0.054(12) Uiso 1 1 d . . . . .
H8B H 1.100(2) 0.178(3) 0.8378(18) 0.043(10) Uiso 1 1 d . . . . .
H8C H 1.145(3) 0.078(2) 0.825(2) 0.056(11) Uiso 1 1 d . . . . .
H9A H 0.801(2) 0.503(3) 0.806(2) 0.062(12) Uiso 1 1 d . . . . .
H9B H 0.738(2) 0.425(2) 0.770(2) 0.046(11) Uiso 1 1 d . . . . .
H9C H 0.813(2) 0.425(2) 0.754(2) 0.056(12) Uiso 1 1 d . . . . .
H13A H 0.5674(17) 0.043(2) 0.6694(14) 0.014(7) Uiso 1 1 d . . . . .
H15A H 0.7639(16) 0.1464(18) 0.6387(14) 0.016(7) Uiso 1 1 d . . . . .
H16A H 0.7073(18) 0.281(2) 0.6924(15) 0.028(8) Uiso 1 1 d . . . . .
H17A H 0.611(2) 0.346(3) 0.807(2) 0.062(12) Uiso 1 1 d . . . . .
H17B H 0.526(2) 0.386(3) 0.773(2) 0.057(11) Uiso 1 1 d . . . . .
H17C H 0.594(3) 0.409(3) 0.741(3) 0.084(17) Uiso 1 1 d . . . . .
H18A H 0.451(2) 0.118(3) 0.7138(18) 0.035(9) Uiso 1 1 d . . . . .
H18B H 0.414(2) 0.212(2) 0.7283(18) 0.047(10) Uiso 1 1 d . . . . .
H18C H 0.486(2) 0.162(3) 0.787(2) 0.058(11) Uiso 1 1 d . . . . .
H19A H 0.448(2) 0.239(3) 0.572(2) 0.061(12) Uiso 1 1 d . . . . .
H19B H 0.493(2) 0.334(3) 0.5808(19) 0.051(11) Uiso 1 1 d . . . . .
H19C H 0.421(2) 0.331(2) 0.6017(17) 0.041(9) Uiso 1 1 d . . . . .
H20A H 0.781(2) -0.160(3) 0.583(2) 0.059(11) Uiso 1 1 d . . . . .
H20B H 0.809(2) -0.096(2) 0.655(2) 0.041(10) Uiso 1 1 d . . . . .
H20C H 0.803(3) -0.046(3) 0.580(2) 0.079(14) Uiso 1 1 d . . . . .
H21A H 0.607(2) -0.207(3) 0.574(2) 0.052(11) Uiso 1 1 d . . . . .
H21B H 0.558(2) -0.137(3) 0.5974(19) 0.049(11) Uiso 1 1 d . . . . .
H21C H 0.633(2) -0.177(2) 0.6550(19) 0.042(9) Uiso 1 1 d . . . . .
H22A H 0.619(2) -0.069(3) 0.454(2) 0.054(11) Uiso 1 1 d . . . . .
H22B H 0.636(2) 0.043(3) 0.474(2) 0.062(12) Uiso 1 1 d . . . . .
H22C H 0.559(2) -0.009(2) 0.4726(18) 0.044(10) Uiso 1 1 d . . . . .
H24A H 0.8155(18) -0.029(2) 0.9664(16) 0.023(8) Uiso 1 1 d . . . . .
H26A H 0.6364(18) -0.1090(19) 0.7700(16) 0.025(8) Uiso 1 1 d . . . . .
H27A H 0.5798(17) 0.0257(19) 0.8217(15) 0.020(7) Uiso 1 1 d . . . . .
H28A H 0.829(3) 0.096(3) 1.068(2) 0.065(12) Uiso 1 1 d . . . . .
H28B H 0.780(2) 0.162(2) 1.1044(18) 0.043(10) Uiso 1 1 d . . . . .
H28C H 0.806(2) 0.202(3) 1.0434(19) 0.047(10) Uiso 1 1 d . . . . .
H29A H 0.621(2) 0.243(2) 0.9253(19) 0.044(10) Uiso 1 1 d . . . . .
H29B H 0.604(3) 0.235(3) 0.995(2) 0.074(13) Uiso 1 1 d . . . . .
H29C H 0.554(3) 0.175(3) 0.927(2) 0.076(14) Uiso 1 1 d . . . . .
H30A H 0.682(2) -0.039(3) 1.067(2) 0.060(12) Uiso 1 1 d . . . . .
H30B H 0.591(2) -0.013(3) 1.014(2) 0.052(11) Uiso 1 1 d . . . . .
H30C H 0.639(2) 0.038(3) 1.086(2) 0.048(10) Uiso 1 1 d . . . . .
H31A H 0.932(2) -0.167(3) 0.969(2) 0.054(11) Uiso 1 1 d . . . . .
H31B H 0.943(3) -0.143(3) 0.900(2) 0.078(14) Uiso 1 1 d . . . . .
H31C H 0.952(2) -0.248(3) 0.926(2) 0.055(11) Uiso 1 1 d . . . . .
H32A H 0.828(2) -0.317(3) 0.7810(18) 0.048(10) Uiso 1 1 d . . . . .
H32B H 0.806(2) -0.217(3) 0.745(2) 0.063(12) Uiso 1 1 d . . . . .
H32C H 0.733(3) -0.282(3) 0.745(2) 0.081(14) Uiso 1 1 d . . . . .
H33A H 0.804(2) -0.357(3) 0.929(2) 0.055(12) Uiso 1 1 d . . . . .
H33B H 0.718(3) -0.319(3) 0.898(2) 0.088(16) Uiso 1 1 d . . . . .
H33C H 0.783(3) -0.274(3) 0.970(2) 0.079(14) Uiso 1 1 d . . . . .

loop_
_atom_site_aniso_label
_atom_site_aniso_U_11
_atom_site_aniso_U_22
_atom_site_aniso_U_33
_atom_site_aniso_U_23
_atom_site_aniso_U_13
_atom_site_aniso_U_12
Th1 0.01955(6) 0.02278(6) 0.01617(6) 0.00299(4) 0.00678(4) -0.00323(4)
Si1 0.0257(4) 0.0293(4) 0.0360(5) 0.0060(4) 0.0186(4) 0.0023(3)
Si2 0.1033(9) 0.0173(4) 0.0398(5) -0.0089(4) 0.0453(6) -0.0120(5)
Si3 0.0277(4) 0.0393(5) 0.0227(4) 0.0006(4) 0.0099(3) 0.0124(4)
Si4 0.0305(4) 0.0258(4) 0.0185(4) -0.0035(3) 0.0075(3) -0.0009(3)
Si5 0.0315(4) 0.0310(4) 0.0204(4) -0.0002(3) 0.0150(3) 0.0074(3)
Si6 0.0287(4) 0.0166(4) 0.0232(4) 0.0012(3) 0.0128(3) 0.0006(3)
C1 0.0214(15) 0.0288(15) 0.0268(15) 0.0022(12) 0.0113(12) -0.0023(12)
C2 0.0290(16) 0.0215(14) 0.0220(14) -0.0003(12) 0.0117(12) -0.0077(12)
C3 0.0445(18) 0.0227(15) 0.0270(15) -0.0056(12) 0.0174(14) -0.0106(13)
C4 0.0332(17) 0.0288(16) 0.0184(14) -0.0025(12) 0.0096(13) -0.0127(13)
C5 0.0203(15) 0.0291(16) 0.0266(15) 0.0069(13) 0.0071(12) -0.0015(13)
C6 0.040(2) 0.037(2) 0.0376(19) 0.0040(16) 0.0236(17) 0.0027(16)
C7 0.0321(19) 0.0348(19) 0.051(2) 0.0062(16) 0.0228(18) 0.0067(15)
C8 0.0318(19) 0.045(2) 0.048(2) 0.0070(17) 0.0229(17) -0.0035(16)
C9 0.078(3) 0.0194(18) 0.060(3) -0.0038(16) 0.040(3) -0.0011(18)
C10 0.136(5) 0.034(2) 0.042(2) -0.0082(17) 0.019(3) -0.045(2)
C11 0.210(6) 0.0227(19) 0.089(3) -0.007(2) 0.116(4) 0.005(3)
C12 0.0223(15) 0.0337(16) 0.0196(14) 0.0001(12) 0.0080(12) 0.0071(12)
C13 0.0195(14) 0.0310(16) 0.0146(13) 0.0026(11) 0.0029(11) -0.0007(13)
C14 0.0218(14) 0.0251(14) 0.0147(13) 0.0022(11) 0.0044(11) 0.0032(11)
C15 0.0249(15) 0.0256(15) 0.0168(13) 0.0042(11) 0.0100(12) 0.0028(12)
C16 0.0296(16) 0.0205(14) 0.0178(13) 0.0047(11) 0.0091(12) 0.0040(12)
C17 0.034(2) 0.057(3) 0.042(2) -0.0142(19) 0.0076(18) 0.0192(19)
C18 0.039(2) 0.052(2) 0.041(2) 0.0136(18) 0.0230(17) 0.0223(18)
C19 0.038(2) 0.040(2) 0.0283(17) 0.0007(15) 0.0127(15) 0.0146(17)
C20 0.041(2) 0.038(2) 0.0295(18) -0.0068(15) 0.0131(16) 0.0083(16)
C21 0.046(2) 0.0333(19) 0.0257(18) -0.0042(15) 0.0110(16) -0.0090(16)
C22 0.046(2) 0.040(2) 0.0233(17) -0.0017(15) 0.0108(16) -0.0029(17)
C23 0.0268(15) 0.0240(15) 0.0192(14) 0.0022(11) 0.0135(12) 0.0023(12)
C24 0.0207(14) 0.0220(14) 0.0149(13) 0.0019(11) 0.0078(12) -0.0004(11)
C25 0.0251(15) 0.0198(14) 0.0204(13) 0.0009(11) 0.0110(12) -0.0014(11)
C26 0.0223(14) 0.0228(14) 0.0195(14) -0.0022(11) 0.0094(11) -0.0085(11)
C27 0.0198(15) 0.0279(15) 0.0218(14) 0.0046(11) 0.0126(12) 0.0010(12)
C28 0.042(2) 0.0317(18) 0.0279(17) -0.0057(14) 0.0189(15) 0.0011(15)
C29 0.055(3) 0.055(2) 0.0304(19) -0.0015(18) 0.0183(19) 0.028(2)
C30 0.053(2) 0.052(2) 0.035(2) -0.0036(18) 0.0305(19) -0.006(2)
C31 0.036(2) 0.0278(19) 0.048(2) -0.0005(17) 0.0102(17) 0.0044(15)
C32 0.053(2) 0.0278(18) 0.0320(18) -0.0020(14) 0.0193(17) 0.0096(17)
C33 0.064(3) 0.0287(19) 0.051(2) 0.0129(17) 0.035(2) 0.0042(19)

loop_
_atom_type_symbol
_atom_type_description
_atom_type_scat_dispersion_real
_atom_type_scat_dispersion_imag
_atom_type_scat_source
C C 0.0033 0.0016 'International Tables Vol C Tables 4.2.6.8 and 6.1.1.4'
H H 0.0000 0.0000 'International Tables Vol C Tables 4.2.6.8 and 6.1.1.4'
Si Si 0.0817 0.0704 'International Tables Vol C Tables 4.2.6.8 and 6.1.1.4'
Th Th -7.2400 8.8979 'International Tables Vol C Tables 4.2.6.8 and 6.1.1.4'

loop_
_geom_angle_atom_site_label_1
_geom_angle_atom_site_label_2
_geom_angle_atom_site_label_3
_geom_angle
Cnt1 Th1 H1 88.0
Cnt1 Th1 H2 85.8
Cnt2 Th1 H1 92.3
Cnt2 Th1 H2 93.4
Cnt3 Th1 H1 90.9
Cnt3 Th1 H2 89.5
Cnt1 Th1 Cnt2 120.0
Cnt1 Th1 Cnt3 119.9
Cnt2 Th1 Cnt3 120.1
H1 Th1 C4 103.0(14)
H2 Th1 C4 70.2(16)
H1 Th1 C26 77.8(15)
H2 Th1 C26 105.0(17)
C4 Th1 C26 122.80(8)
H1 Th1 C27 107.0(15)
H2 Th1 C27 75.8(17)
C4 Th1 C27 112.77(8)
C26 Th1 C27 29.23(8)
H1 Th1 C16 106.5(14)
H2 Th1 C16 77.5(16)
C4 Th1 C16 113.21(9)
C26 Th1 C16 121.31(8)
C27 Th1 C16 113.39(8)
H1 Th1 C15 77.5(14)
H2 Th1 C15 106.5(16)
C4 Th1 C15 121.77(8)
C26 Th1 C15 114.27(8)
C27 Th1 C15 122.77(8)
C16 Th1 C15 29.07(8)
H1 Th1 C5 74.0(14)
H2 Th1 C5 99.2(16)
C4 Th1 C5 29.00(9)
C26 Th1 C5 115.00(8)
C27 Th1 C5 121.35(8)
C16 Th1 C5 122.49(8)
C15 Th1 C5 114.73(8)
H1 Th1 C3 112.5(14)
H2 Th1 C3 62.0(16)
C4 Th1 C3 29.66(8)
C26 Th1 C3 150.39(8)
C27 Th1 C3 130.02(8)
C16 Th1 C3 83.56(9)
C15 Th1 C3 95.26(8)
C5 Th1 C3 48.44(9)
H1 Th1 C2 87.8(15)
H2 Th1 C2 87.9(17)
C4 Th1 C2 47.51(8)
C26 Th1 C2 160.38(8)
C27 Th1 C2 158.74(8)
C16 Th1 C2 75.37(8)
C15 Th1 C2 74.68(8)
C5 Th1 C2 47.15(8)
C3 Th1 C2 29.11(8)
H1 Th1 C12 116.8(14)
H2 Th1 C12 69.5(16)
C4 Th1 C12 130.16(9)
C26 Th1 C12 95.13(8)
C27 Th1 C12 84.00(8)
C16 Th1 C12 29.40(8)
C15 Th1 C12 48.36(8)
C5 Th1 C12 149.80(8)
C3 Th1 C12 103.54(9)
C2 Th1 C12 103.29(8)
H1 Th1 C13 92.3(14)
H2 Th1 C13 94.5(16)
C4 Th1 C13 158.87(8)
C26 Th1 C13 74.34(8)
C27 Th1 C13 75.60(8)
C16 Th1 C13 47.35(8)
C15 Th1 C13 47.22(8)
C5 Th1 C13 160.41(9)
C3 Th1 C13 130.23(9)
C2 Th1 C13 120.01(8)
C12 Th1 C13 29.02(8)
H1 Th1 C25 65.8(14)
H2 Th1 C25 113.6(16)
C4 Th1 C25 97.61(8)
C26 Th1 C25 29.67(8)
C27 Th1 C25 48.59(8)
C16 Th1 C25 149.15(8)
C15 Th1 C25 131.31(8)
C5 Th1 C25 85.38(8)
C3 Th1 C25 127.27(8)
C2 Th1 C25 131.36(8)
C12 Th1 C25 124.79(8)
C13 Th1 C25 101.96(8)
H1 Th1 C24 89.0(14)
H2 Th1 C24 88.5(16)
C4 Th1 C24 75.31(8)
C26 Th1 C24 47.51(8)
C27 Th1 C24 47.26(8)
C16 Th1 C24 159.16(8)
C15 Th1 C24 160.03(8)
C5 Th1 C24 74.56(8)
C3 Th1 C24 103.54(8)
C2 Th1 C24 119.96(8)
C12 Th1 C24 130.67(8)
C13 Th1 C24 120.02(8)
C25 Th1 C24 28.98(7)
H1 Th1 C14 68.0(14)
H2 Th1 C14 118.2(16)
C4 Th1 C14 149.46(8)
C26 Th1 C14 84.92(8)
C27 Th1 C14 97.73(8)
C16 Th1 C14 48.48(8)
C15 Th1 C14 29.38(8)
C5 Th1 C14 131.82(8)
C3 Th1 C14 124.64(8)
C2 Th1 C14 102.08(8)
C12 Th1 C14 48.84(8)
C13 Th1 C14 28.90(8)
C25 Th1 C14 104.12(8)
C24 Th1 C14 131.31(8)
H1 Th1 C1 63.8(14)
H2 Th1 C1 110.5(16)
C4 Th1 C1 48.36(8)
C26 Th1 C1 132.00(8)
C27 Th1 C1 149.09(8)
C16 Th1 C1 97.44(8)
C15 Th1 C1 85.41(8)
C5 Th1 C1 29.35(8)
C3 Th1 C1 48.69(8)
C2 Th1 C1 28.60(8)
C12 Th1 C1 126.84(8)
C13 Th1 C1 131.65(8)
C25 Th1 C1 104.43(8)
C24 Th1 C1 101.92(8)
C14 Th1 C1 104.64(8)
H1 Th1 C23 114.5(14)
H2 Th1 C23 64.8(17)
C4 Th1 C23 83.42(8)
C26 Th1 C23 48.57(8)
C27 Th1 C23 29.37(8)
C16 Th1 C23 130.72(8)
C15 Th1 C23 150.30(8)
C5 Th1 C23 94.92(8)
C3 Th1 C23 103.83(8)
C2 Th1 C23 130.36(8)
C12 Th1 C23 104.28(8)
C13 Th1 C23 103.61(8)
C25 Th1 C23 48.83(7)
C24 Th1 C23 28.82(7)
C14 Th1 C23 127.09(8)
C1 Th1 C23 124.27(8)
C6 Si1 C7 111.16(18)
C6 Si1 C1 109.10(15)
C7 Si1 C1 114.37(15)
C6 Si1 C8 108.68(18)
C7 Si1 C8 108.22(18)
C1 Si1 C8 105.00(16)
C9 Si2 C3 112.04(16)
C9 Si2 C11 111.2(2)
C3 Si2 C11 111.43(15)
C9 Si2 C10 108.1(2)
C3 Si2 C10 104.38(18)
C11 Si2 C10 109.3(2)
C18 Si3 C19 109.47(18)
C18 Si3 C17 110.0(2)
C19 Si3 C17 109.36(19)
C18 Si3 C12 110.70(15)
C19 Si3 C12 105.02(14)
C17 Si3 C12 112.18(16)
C14 Si4 C20 110.97(14)
C14 Si4 C21 110.10(15)
C20 Si4 C21 111.73(18)
C14 Si4 C22 106.56(15)
C20 Si4 C22 108.77(17)
C21 Si4 C22 108.54(17)
C28 Si5 C29 110.83(19)
C28 Si5 C30 107.57(18)
C29 Si5 C30 108.6(2)
C28 Si5 C23 110.08(14)
C29 Si5 C23 112.94(15)
C30 Si5 C23 106.58(15)
C31 Si6 C32 110.46(19)
C31 Si6 C25 110.37(15)
C32 Si6 C25 113.34(14)
C31 Si6 C33 107.7(2)
C32 Si6 C33 108.31(19)
C25 Si6 C33 106.37(16)
C2 C1 C5 105.2(3)
C2 C1 Si1 123.2(2)
C5 C1 Si1 127.0(2)
C2 C1 Th1 74.97(16)
C5 C1 Th1 73.36(16)
Si1 C1 Th1 135.50(14)
C1 C2 C3 111.7(3)
C1 C2 Th1 76.43(16)
C3 C2 Th1 74.88(16)
C2 C3 C4 104.8(3)
C2 C3 Si2 123.8(2)
C4 C3 Si2 126.6(2)
C2 C3 Th1 76.01(16)
C4 C3 Th1 73.71(16)
Si2 C3 Th1 134.39(16)
C5 C4 C3 109.0(3)
C5 C4 Th1 76.30(16)
C3 C4 Th1 76.63(16)
C4 C5 C1 109.3(3)
C4 C5 Th1 74.71(16)
C1 C5 Th1 77.29(16)
C13 C12 C16 105.1(2)
C13 C12 Si3 124.6(2)
C16 C12 Si3 126.6(2)
C13 C12 Th1 75.55(15)
C16 C12 Th1 73.85(15)
Si3 C12 Th1 132.57(13)
C14 C13 C12 111.7(3)
C14 C13 Th1 75.98(15)
C12 C13 Th1 75.43(15)
C13 C14 C15 104.7(2)
C13 C14 Si4 126.7(2)
C15 C14 Si4 126.1(2)
C13 C14 Th1 75.13(15)
C15 C14 Th1 73.48(14)
Si4 C14 Th1 130.05(12)
C16 C15 C14 109.5(3)
C16 C15 Th1 75.36(15)
C14 C15 Th1 77.13(14)
C15 C16 C12 109.0(3)
C15 C16 Th1 75.57(15)
C12 C16 Th1 76.75(15)
C24 C23 C27 104.8(2)
C24 C23 Si5 124.7(2)
C27 C23 Si5 127.3(2)
C24 C23 Th1 75.07(14)
C27 C23 Th1 72.70(14)
Si5 C23 Th1 132.73(13)
C23 C24 C25 111.9(2)
C23 C24 Th1 76.11(15)
C25 C24 Th1 75.32(15)
C24 C25 C26 104.8(2)
C24 C25 Si6 124.7(2)
C26 C25 Si6 127.8(2)
C24 C25 Th1 75.70(14)
C26 C25 Th1 73.04(14)
Si6 C25 Th1 130.44(12)
C27 C26 C25 108.9(2)
C27 C26 Th1 75.62(15)
C25 C26 Th1 77.29(15)
C26 C27 C23 109.6(2)
C26 C27 Th1 75.15(15)
C23 C27 Th1 77.93(15)

loop_
_geom_bond_atom_site_label_1
_geom_bond_atom_site_label_2
_geom_bond_distance
Th1 H1 2.07(5)
Th1 H2 2.08(6)
Th1 Cnt1 2.538
Th1 Cnt2 2.544
Th1 Cnt3 2.540
Th1 C4 2.773(3)
Th1 C26 2.773(3)
Th1 C27 2.779(3)
Th1 C16 2.790(3)
Th1 C15 2.792(3)
Th1 C5 2.792(3)
Th1 C3 2.810(3)
Th1 C2 2.825(3)
Th1 C12 2.827(3)
Th1 C13 2.829(3)
Th1 C25 2.829(3)
Th1 C24 2.834(3)
Th1 C14 2.839(3)
Th1 C1 2.843(3)
Th1 C23 2.847(3)
Si1 C6 1.859(4)
Si1 C7 1.864(3)
Si1 C1 1.867(3)
Si1 C8 1.869(4)
Si2 C9 1.850(4)
Si2 C3 1.856(3)
Si2 C11 1.861(4)
Si2 C10 1.872(5)
Si3 C18 1.857(4)
Si3 C19 1.862(3)
Si3 C17 1.863(4)
Si3 C12 1.868(3)
Si4 C14 1.863(3)
Si4 C20 1.863(4)
Si4 C21 1.864(3)
Si4 C22 1.869(3)
Si5 C28 1.858(3)
Si5 C29 1.859(4)
Si5 C30 1.860(4)
Si5 C23 1.870(3)
Si6 C31 1.852(4)
Si6 C32 1.856(3)
Si6 C25 1.863(3)
Si6 C33 1.867(4)
C1 C2 1.400(4)
C1 C5 1.429(4)
C2 C3 1.416(4)
C3 C4 1.429(4)
C4 C5 1.393(4)
C12 C13 1.417(4)
C12 C16 1.426(4)
C13 C14 1.414(4)
C14 C15 1.429(4)
C15 C16 1.401(4)
C23 C24 1.414(4)
C23 C27 1.428(4)
C24 C25 1.417(4)
C25 C26 1.435(4)
C26 C27 1.401(4)
